data_2013628
loop_
_publ_author_name
'Wiedenfeld, David J.'
'Nesterov, Vladimir N.'
'Minton, Mark A.'
'Glass, David R.'

_publ_section_title
;
 Bis(2,5-dimethoxy-4-methylphenyl)methane and
 bis(2,5-dimethoxy-3,4,6-trimethylphenyl)methane
;
_journal_issue 12
_journal_name_full 'Acta Crystallographica Section C'
_journal_page_first o700
_journal_page_last o702
_journal_paper_doi 10.1107/S0108270103024673
_journal_volume 59
_journal_year 2003
_chemical_formula_iupac 'C19 H24 O4'
_chemical_formula_moiety 'C19 H24 O4'
_chemical_formula_sum 'C19 H24 O4'
_chemical_formula_weight 316.38
_chemical_melting_point .413E-305
_chemical_name_systematic
;
Bis(2,5-dimethoxy-4-methylphenyl)methane
;
_space_group_IT_number 15
_symmetry_cell_setting monoclinic
_symmetry_space_group_name_Hall '-C 2yc'
_symmetry_space_group_name_H-M 'C 1 2/c 1'
_atom_sites_solution_hydrogens mixed
_atom_sites_solution_primary direct
_atom_sites_solution_secondary difmap
_audit_creation_method SHELXL97
_cell_angle_alpha 90
_cell_angle_beta 100.10(3)
_cell_angle_gamma 90
_cell_formula_units_Z 4
_cell_length_a 23.282(5)
_cell_length_b 7.7280(15)
_cell_length_c 9.6740(19)
_cell_measurement_reflns_used 24
_cell_measurement_temperature 295(2)
_cell_measurement_theta_max 12
_cell_measurement_theta_min 11
_cell_volume 1713.6(6)
_computing_cell_refinement 'CAD-4 Software'
_computing_data_collection 'CAD-4 Software (Enraf-Nonius, 1989)'
_computing_data_reduction 'SHELXTL-Plus (Sheldrick, 1994)'
_computing_molecular_graphics SHELXTL-Plus
_computing_publication_material SHELXL97
_computing_structure_refinement 'SHELXL97 (Sheldrick, 1997)'
_computing_structure_solution 'SHELXS97 (Sheldrick, 1990)'
_diffrn_ambient_temperature 295(2)
_diffrn_measured_fraction_theta_full 0.993
_diffrn_measured_fraction_theta_max 0.993
_diffrn_measurement_device_type 'Enraf-Nonius CAD-4'
_diffrn_measurement_method \q/2\q
_diffrn_radiation_monochromator graphite
_diffrn_radiation_source 'fine-focus sealed tube'
_diffrn_radiation_type MoK\a
_diffrn_radiation_wavelength 0.71073
_diffrn_reflns_av_R_equivalents 0.044
_diffrn_reflns_av_sigmaI/netI 0.019
_diffrn_reflns_limit_h_max 29
_diffrn_reflns_limit_h_min 0
_diffrn_reflns_limit_k_max 9
_diffrn_reflns_limit_k_min 0
_diffrn_reflns_limit_l_max 12
_diffrn_reflns_limit_l_min -12
_diffrn_reflns_number 1900
_diffrn_reflns_theta_full 26.96
_diffrn_reflns_theta_max 27.0
_diffrn_reflns_theta_min 1.8
_diffrn_standards_decay_% 3
_diffrn_standards_interval_count 97
_diffrn_standards_number 3
_exptl_absorpt_coefficient_mu 0.085
_exptl_absorpt_correction_type none
_exptl_crystal_colour colourless
_exptl_crystal_density_diffrn 1.226
_exptl_crystal_density_meas ?
_exptl_crystal_density_method 'not measured'
_exptl_crystal_description prism
_exptl_crystal_F_000 680
_exptl_crystal_size_max 0.45
_exptl_crystal_size_mid 0.35
_exptl_crystal_size_min 0.25
_refine_diff_density_max 0.19
_refine_diff_density_min -0.16
_refine_ls_extinction_method none
_refine_ls_goodness_of_fit_ref 1.089
_refine_ls_hydrogen_treatment mixed
_refine_ls_matrix_type full
_refine_ls_number_parameters 112
_refine_ls_number_reflns 1856
_refine_ls_number_restraints 0
_refine_ls_restrained_S_all 1.089
_refine_ls_R_factor_all 0.088
_refine_ls_R_factor_gt 0.048
_refine_ls_shift/su_max 0.001
_refine_ls_shift/su_mean 0.000
_refine_ls_structure_factor_coef Fsqd
_refine_ls_weighting_details 'w = 1/[\s^2^(Fo^2^)+(0.07P)^2^+0.8P] where P=(Fo^2^+2Fc^2^)/3'
_refine_ls_weighting_scheme calc
_refine_ls_wR_factor_gt 0.137
_refine_ls_wR_factor_ref 0.160
_reflns_number_gt 1130
_reflns_number_total 1856
_reflns_threshold_expression I>2\s(I)
_cod_data_source_file gg1194.cif
_cod_data_source_block IIa
_cod_depositor_comments
;
The following automatic conversions were performed:
'_symmetry_cell_setting' value 'Monoclinic' changed to 'monoclinic'
according to '/home/saulius/struct/CIF-dictionaries/cif_core.dic'
dictionary named 'cif_core.dic' version 2.4.1 from 2010-06-29.

Automatic conversion script
Id: cif_fix_enum 1527 2010-12-29 10:47:43Z saulius 

The following automatic conversions were performed:

'_symmetry_cell_setting' value 'Monoclinic' changed to 'monoclinic'
according to /home/saulius/struct/CIF-dictionaries/cif_core.dic
dictionary named 'cif_core.dic' version 2.4.1 from 2010-06-29.

Automatic conversion script
Id: cif_fix_values 1715 2011-07-08 13:25:40Z adriana 

The following automatic conversions were performed:

'_exptl_crystal_density_meas' value 'not measured' was changed to '?'
- the value is perceived as not measured.

Automatic conversion script
Id: cif_fix_values 3008 2015-01-20 13:52:24Z robertas 
;
_cod_original_sg_symbol_Hall -C2yc
_cod_original_sg_symbol_H-M 'C 2/c'
_cod_database_code 2013628
_cod_database_fobs_code 2013628

loop_
_symmetry_equiv_pos_as_xyz
'x, y, z'
'-x, y, -z+1/2'
'x+1/2, y+1/2, z'
'-x+1/2, y+1/2, -z+1/2'
'-x, -y, -z'
'x, -y, z-1/2'
'-x+1/2, -y+1/2, -z'
'x+1/2, -y+1/2, z-1/2'

loop_
_atom_site_label
_atom_site_fract_x
_atom_site_fract_y
_atom_site_fract_z
_atom_site_U_iso_or_equiv
_atom_site_adp_type
_atom_site_calc_flag
_atom_site_refinement_flags
_atom_site_occupancy
_atom_site_disorder_assembly
_atom_site_disorder_group
_atom_site_type_symbol
O1 0.46047(6) 0.25980(17) 0.51486(13) 0.0583(4) Uani d . 1 . . O
O2 0.32023(6) 0.24188(17) 0.91834(15) 0.0609(4) Uani d . 1 . . O
C1 0.44388(7) 0.1614(2) 0.73346(17) 0.0430(4) Uani d . 1 . . C
C2 0.42489(8) 0.2601(2) 0.61376(18) 0.0455(4) Uani d . 1 . . C
C3 0.37184(8) 0.3473(2) 0.5983(2) 0.0536(5) Uani d . 1 . . C
H3A 0.3596 0.4129 0.5179 0.064 Uiso calc R 1 . . H
C4 0.33679(8) 0.3385(2) 0.7003(2) 0.0525(5) Uani d . 1 . . C
C5 0.35617(8) 0.2408(2) 0.82005(19) 0.0480(4) Uani d . 1 . . C
C6 0.40895(7) 0.1536(2) 0.83570(18) 0.0452(4) Uani d . 1 . . C
H6A 0.4212 0.0885 0.9163 0.054 Uiso calc R 1 . . H
C7 0.5000 0.0585(3) 0.7500 0.0448(6) Uani d S 1 . . C
H7A 0.5009(8) -0.011(2) 0.8291(18) 0.053(5) Uiso d . 1 . . H
C8 0.44407(12) 0.3620(4) 0.3941(2) 0.0868(8) Uani d . 1 . . C
H8A 0.4739 0.3563 0.3371 0.130 Uiso calc R 1 . . H
H8B 0.4391 0.4798 0.4213 0.130 Uiso calc R 1 . . H
H8C 0.4080 0.3196 0.3416 0.130 Uiso calc R 1 . . H
C9 0.27885(9) 0.4306(3) 0.6798(3) 0.0778(7) Uani d . 1 . . C
H9A 0.2738 0.4958 0.5940 0.117 Uiso calc R 1 . . H
H9B 0.2778 0.5075 0.7572 0.117 Uiso calc R 1 . . H
H9C 0.2480 0.3471 0.6750 0.117 Uiso calc R 1 . . H
C10 0.33929(10) 0.1496(3) 1.0453(2) 0.0707(6) Uani d . 1 . . C
H10A 0.3107 0.1604 1.1052 0.106 Uiso calc R 1 . . H
H10B 0.3758 0.1963 1.0919 0.106 Uiso calc R 1 . . H
H10C 0.3442 0.0296 1.0243 0.106 Uiso calc R 1 . . H

loop_
_atom_site_aniso_label
_atom_site_aniso_U_11
_atom_site_aniso_U_22
_atom_site_aniso_U_33
_atom_site_aniso_U_12
_atom_site_aniso_U_13
_atom_site_aniso_U_23
O1 0.0645(9) 0.0590(8) 0.0521(7) 0.0143(6) 0.0123(6) 0.0095(6)
O2 0.0531(8) 0.0648(9) 0.0670(9) 0.0025(6) 0.0165(7) 0.0051(7)
C1 0.0415(9) 0.0361(8) 0.0482(9) -0.0038(7) -0.0014(7) -0.0034(7)
C2 0.0482(10) 0.0396(9) 0.0470(9) 0.0004(7) 0.0040(8) -0.0014(7)
C3 0.0521(10) 0.0472(10) 0.0575(11) 0.0048(9) -0.0016(8) 0.0071(9)
C4 0.0412(9) 0.0448(9) 0.0683(12) 0.0020(8) 0.0007(8) 0.0008(9)
C5 0.0441(9) 0.0430(9) 0.0553(10) -0.0058(8) 0.0039(8) -0.0029(8)
C6 0.0452(9) 0.0397(9) 0.0471(9) -0.0047(7) -0.0016(7) 0.0007(7)
C7 0.0459(13) 0.0368(12) 0.0499(14) 0.000 0.0036(11) 0.000
C8 0.117(2) 0.0868(17) 0.0636(14) 0.0364(15) 0.0348(14) 0.0257(13)
C9 0.0547(12) 0.0782(16) 0.0994(18) 0.0183(11) 0.0105(12) 0.0219(14)
C10 0.0701(13) 0.0838(16) 0.0614(13) 0.0034(12) 0.0205(10) 0.0060(12)

loop_
_atom_type_symbol
_atom_type_description
_atom_type_scat_dispersion_real
_atom_type_scat_dispersion_imag
_atom_type_scat_source
C C 0.0033 0.0016 'International Tables Vol C Tables 4.2.6.8 and 6.1.1.4'
H H 0.0000 0.0000 'International Tables Vol C Tables 4.2.6.8 and 6.1.1.4'
O O 0.0106 0.0060 'International Tables Vol C Tables 4.2.6.8 and 6.1.1.4'

loop_
_geom_angle_atom_site_label_1
_geom_angle_atom_site_label_2
_geom_angle_atom_site_label_3
_geom_angle
_geom_angle_publ_flag
C2 O1 C8 117.99(16) yes
C5 O2 C10 117.34(15) yes
O1 C2 C1 115.91(15) yes
O1 C2 C3 123.98(16) yes
C1 C2 C3 120.08(17) yes
O2 C5 C4 115.21(16) yes
O2 C5 C6 124.32(17) yes
C4 C5 C6 120.46(18) yes
C2 C1 C6 118.46(16) no
C2 C1 C7 121.19(14) no
C6 C1 C7 120.30(14) no
C2 C3 C4 121.37(17) no
C3 C4 C5 118.30(17) no
C3 C4 C9 120.46(18) no
C5 C4 C9 121.23(19) no
C1 C6 C5 121.33(17) no
C4 C3 H3A 119.3 no
C2 C3 H3A 119.3 no
C5 C6 H6A 119.3 no
C1 C6 H6A 119.3 no
O2 C10 H10A 109.5 no
O2 C10 H10B 109.5 no
H10A C10 H10B 109.5 no
O2 C10 H10C 109.5 no
H10A C10 H10C 109.5 no
H10B C10 H10C 109.5 no
C4 C9 H9A 109.5 no
C4 C9 H9B 109.5 no
H9A C9 H9B 109.5 no
C4 C9 H9C 109.5 no
H9A C9 H9C 109.5 no
H9B C9 H9C 109.5 no
O1 C8 H8A 109.5 no
O1 C8 H8B 109.5 no
H8A C8 H8B 109.5 no
O1 C8 H8C 109.5 no
H8A C8 H8C 109.5 no
H8B C8 H8C 109.5 no
C1 C7 H7A 106.5(11) no

loop_
_geom_bond_atom_site_label_1
_geom_bond_atom_site_label_2
_geom_bond_site_symmetry_1
_geom_bond_site_symmetry_2
_geom_bond_distance
_geom_bond_publ_flag
O1 C2 . . 1.371(2) yes
O1 C8 . . 1.406(2) yes
O2 C5 . . 1.372(2) yes
O2 C10 . . 1.422(2) yes
C1 C2 . . 1.392(2) no
C1 C6 . . 1.388(2) no
C1 C7 . . 1.514(2) yes
C2 C3 . . 1.392(2) no
C3 C4 . . 1.388(3) no
C4 C5 . . 1.390(3) no
C4 C9 . . 1.507(3) yes
C5 C6 . . 1.386(2) no
C3 H3A . . 0.9300 no
C6 H6A . . 0.9300 no
C7 H7A . . 0.931(17) no
C8 H8A . . 0.9600 no
C8 H8B . . 0.9600 no
C8 H8C . . 0.9600 no
C9 H9A . . 0.9600 no
C9 H9B . . 0.9600 no
C9 H9C . . 0.9600 no
C10 H10A . . 0.9600 no
C10 H10B . . 0.9600 no
C10 H10C . . 0.9600 no

loop_
_geom_torsion_atom_site_label_1
_geom_torsion_atom_site_label_2
_geom_torsion_atom_site_label_3
_geom_torsion_atom_site_label_4
_geom_torsion_site_symmetry_4
_geom_torsion
_geom_torsion_publ_flag
C8 O1 C2 C3 . 3.9(3) no
C8 O1 C2 C1 . -178.01(19) yes
C6 C1 C2 O1 . -178.50(15) no
C7 C1 C2 O1 . -1.0(2) no
C6 C1 C2 C3 . -0.3(2) no
C7 C1 C2 C3 . 177.12(16) no
O1 C2 C3 C4 . 177.97(17) no
C1 C2 C3 C4 . 0.0(3) no
C2 C3 C4 C5 . 0.5(3) no
C2 C3 C4 C9 . -178.56(18) no
C10 O2 C5 C6 . 1.2(3) no
C10 O2 C5 C4 . -177.51(17) yes
C3 C4 C5 O2 . 178.14(16) no
C9 C4 C5 O2 . -2.8(3) no
C3 C4 C5 C6 . -0.6(3) no
C9 C4 C5 C6 . 178.46(18) no
O2 C5 C6 C1 . -178.38(16) no
C4 C5 C6 C1 . 0.2(3) no
C2 C1 C6 C5 . 0.2(2) no
C7 C1 C6 C5 . -177.23(15) no
C6 C1 C7 C1 2_656 -114.85(16) no
C2 C1 C7 C1 2_656 67.74(14) yes

loop_
_cod_related_entry_id
_cod_related_entry_database
_cod_related_entry_code
1 ChemSpider 2011434
